data_4089182
loop_
_publ_author_name
'Takano, Shotaro'
'Kochi, Takuya'
'Kakiuchi, Fumitoshi'

_publ_section_title
;
 Synthesis and Reactivity of Phosphine-Quinolinolato Rhodium Complexes:
 Intermediacy of Vinylidene and (Amino)carbene Complexes in the Catalytic
 Hydroamination of Terminal Alkynes
;
_journal_issue 24
_journal_name_full Organometallics
_journal_page_first 4112
_journal_paper_doi 10.1021/acs.organomet.6b00853
_journal_volume 35
_journal_year 2016
_chemical_formula_sum 'C56 H44 Fe N2 O2 P2 Rh2'
_chemical_formula_weight 1100.54
_space_group_IT_number 2
_space_group_name_Hall '-P 1'
_space_group_name_H-M_alt 'P -1'
_symmetry_cell_setting triclinic
_symmetry_space_group_name_H-M 'P -1'
_atom_sites_solution_hydrogens geom
_atom_sites_solution_primary direct
_atom_sites_solution_secondary difmap
_audit_creation_method SHELXL-97
_cell_angle_alpha 76.492(5)
_cell_angle_beta 77.381(5)
_cell_angle_gamma 79.321(5)
_cell_formula_units_Z 2
_cell_length_a 11.565(3)
_cell_length_b 13.308(3)
_cell_length_c 15.714(4)
_cell_measurement_reflns_used 13976
_cell_measurement_temperature 103(2)
_cell_measurement_theta_max 27.47
_cell_measurement_theta_min 2.98
_cell_volume 2271.7(10)
_computing_structure_refinement 'SHELXL-97 (Sheldrick, 1997)'
_computing_structure_solution 'SHELXS-97 (Sheldrick, 1990)'
_diffrn_ambient_temperature 103(2)
_diffrn_measured_fraction_theta_full 0.951
_diffrn_measured_fraction_theta_max 0.951
_diffrn_measurement_device_type 'Rigaku RAXIS-RAPID'
_diffrn_radiation_monochromator graphite
_diffrn_radiation_source 'fine-focus sealed tube'
_diffrn_radiation_type MoK\a
_diffrn_radiation_wavelength 0.71075
_diffrn_reflns_av_R_equivalents 0.0682
_diffrn_reflns_av_sigmaI/netI 0.0973
_diffrn_reflns_limit_h_max 12
_diffrn_reflns_limit_h_min -13
_diffrn_reflns_limit_k_max 15
_diffrn_reflns_limit_k_min -15
_diffrn_reflns_limit_l_max 18
_diffrn_reflns_limit_l_min -18
_diffrn_reflns_number 14422
_diffrn_reflns_theta_full 25.00
_diffrn_reflns_theta_max 25.00
_diffrn_reflns_theta_min 2.98
_exptl_absorpt_coefficient_mu 1.150
_exptl_absorpt_correction_T_max 0.8937
_exptl_absorpt_correction_T_min 0.7241
_exptl_absorpt_correction_type multi-scan
_exptl_absorpt_process_details
;
Higashi, T. (1995). Program for Absorption Correction.
Rigaku Corporation, Tokyo, Japan
;
_exptl_crystal_colour black
_exptl_crystal_density_diffrn 1.609
_exptl_crystal_density_method 'not measured'
_exptl_crystal_description block
_exptl_crystal_F_000 1112
_exptl_crystal_size_max 0.30
_exptl_crystal_size_mid 0.30
_exptl_crystal_size_min 0.10
_refine_diff_density_max 1.549
_refine_diff_density_min -0.890
_refine_diff_density_rms 0.138
_refine_ls_extinction_method none
_refine_ls_goodness_of_fit_ref 0.917
_refine_ls_hydrogen_treatment constr
_refine_ls_matrix_type full
_refine_ls_number_parameters 586
_refine_ls_number_reflns 7609
_refine_ls_number_restraints 0
_refine_ls_restrained_S_all 0.917
_refine_ls_R_factor_all 0.1240
_refine_ls_R_factor_gt 0.0712
_refine_ls_shift/su_max 0.000
_refine_ls_shift/su_mean 0.000
_refine_ls_structure_factor_coef Fsqd
_refine_ls_weighting_details 'calc w=1/[\s^2^(Fo^2^)+(0.1254P)^2^+0.0000P] where P=(Fo^2^+2Fc^2^)/3'
_refine_ls_weighting_scheme calc
_refine_ls_wR_factor_gt 0.1811
_refine_ls_wR_factor_ref 0.2058
_reflns_number_gt 4087
_reflns_number_total 7609
_reflns_threshold_expression >2sigma(I)
_cod_data_source_file om6b00853_si_001.cif
_cod_data_source_block 9e
_cod_depositor_comments
;
The following automatic conversions were performed:

data name '_atom_site_symetry_multiplicity' was replaced with
'_atom_site_symmetry_multiplicity' as specified in the replacement
file
'/home/saulius/struct/COD-crude-data/automatic-downloads/DataCite-retrospective/ACS/depositions/lib/lists/replacement-tags.lst'.

Automatic conversion script
Id: cif_correct_tags 6909 2019-04-08 15:41:33Z antanas 

The following automatic conversions were performed:

data item '_exptl_absorpt_correction_type' value 'Multi-scan' was
changed to 'multi-scan' in accordance with the
/home/saulius/struct/COD-crude-data/automatic-downloads/DataCite-retrospective/ACS/depositions/lib/dictionaries/cif_core.dic
dictionary named 'cif_core.dic' version 2.4.2 last updated on
2011-04-26.

data item '_symmetry_cell_setting' value 'Triclinic' was changed to
'triclinic' in accordance with the
/home/saulius/struct/COD-crude-data/automatic-downloads/DataCite-retrospective/ACS/depositions/lib/dictionaries/cif_core.dic
dictionary named 'cif_core.dic' version 2.4.2 last updated on
2011-04-26.

Automatic conversion script
Id: cif_fix_values 6909 2019-04-08 15:41:33Z antanas 
;
_cod_original_cell_volume 2271.8(10)
_cod_original_sg_symbol_H-M P-1
_cod_database_code 4089182

loop_
_symmetry_equiv_pos_as_xyz
'x, y, z'
'-x, -y, -z'

loop_
_atom_site_label
_atom_site_type_symbol
_atom_site_fract_x
_atom_site_fract_y
_atom_site_fract_z
_atom_site_U_iso_or_equiv
_atom_site_adp_type
_atom_site_occupancy
_atom_site_symmetry_multiplicity
_atom_site_calc_flag
_atom_site_refinement_flags
Rh1 Rh 0.64915(7) 0.19678(5) 0.86040(5) 0.0545(3) Uani 1 1 d .
Rh2 Rh 0.82900(7) 0.14097(5) 0.73718(5) 0.0549(3) Uani 1 1 d .
C1 C 0.6576(9) 0.1621(6) 0.7434(6) 0.059(2) Uani 1 1 d .
C2 C 0.5837(8) 0.1621(6) 0.6863(6) 0.052(2) Uani 1 1 d .
H1 H 0.5003 0.1815 0.7047 0.063 Uiso 1 1 calc R
C3 C 0.6243(9) 0.1341(7) 0.5988(6) 0.056(2) Uani 1 1 d .
C4 C 0.7415(9) 0.1234(7) 0.5479(6) 0.061(2) Uani 1 1 d .
H2 H 0.8108 0.1383 0.5632 0.073 Uiso 1 1 calc R
C5 C 0.7390(9) 0.0866(7) 0.4700(6) 0.066(3) Uani 1 1 d .
H3 H 0.8065 0.0704 0.4262 0.080 Uiso 1 1 calc R
C6 C 0.6177(9) 0.0783(7) 0.4689(6) 0.063(3) Uani 1 1 d .
H4 H 0.5895 0.0575 0.4241 0.075 Uiso 1 1 calc R
C7 C 0.5483(10) 0.1072(6) 0.5478(6) 0.060(2) Uani 1 1 d .
H5 H 0.4640 0.1088 0.5648 0.072 Uiso 1 1 calc R
Fe1 Fe 0.63197(14) 0.22917(10) 0.47170(9) 0.0638(4) Uani 1 1 d .
C8 C 0.6787(12) 0.3740(7) 0.4516(7) 0.078(3) Uani 1 1 d .
H6 H 0.7345 0.3924 0.4796 0.094 Uiso 1 1 calc R
C9 C 0.7076(13) 0.3388(8) 0.3694(8) 0.088(4) Uani 1 1 d .
H7 H 0.7845 0.3286 0.3332 0.106 Uiso 1 1 calc R
C10 C 0.5964(15) 0.3219(8) 0.3529(7) 0.091(4) Uani 1 1 d .
H8 H 0.5867 0.2990 0.3023 0.110 Uiso 1 1 calc R
C11 C 0.5036(13) 0.3447(8) 0.4233(9) 0.090(4) Uani 1 1 d .
H9 H 0.4214 0.3393 0.4288 0.109 Uiso 1 1 calc R
C12 C 0.5561(11) 0.3773(7) 0.4847(8) 0.072(3) Uani 1 1 d .
H10 H 0.5149 0.3977 0.5386 0.086 Uiso 1 1 calc R
O1 O 0.5899(6) 0.2525(5) 0.9753(4) 0.0632(17) Uani 1 1 d .
C13 C 0.5928(8) 0.1820(8) 1.0499(7) 0.064(3) Uani 1 1 d .
C14 C 0.5711(9) 0.2058(7) 1.1334(6) 0.060(2) Uani 1 1 d .
H11 H 0.5491 0.2765 1.1394 0.072 Uiso 1 1 calc R
C15 C 0.5809(9) 0.1270(8) 1.2099(6) 0.065(3) Uani 1 1 d .
H12 H 0.5700 0.1460 1.2661 0.078 Uiso 1 1 calc R
C16 C 0.6060(9) 0.0232(8) 1.2050(6) 0.066(3) Uani 1 1 d .
H13 H 0.6091 -0.0291 1.2575 0.079 Uiso 1 1 calc R
C17 C 0.6269(8) -0.0052(7) 1.1213(6) 0.056(2) Uani 1 1 d .
C18 C 0.6514(9) -0.1099(8) 1.1098(7) 0.069(3) Uani 1 1 d .
H14 H 0.6554 -0.1656 1.1599 0.083 Uiso 1 1 calc R
C19 C 0.6692(8) -0.1305(7) 1.0270(6) 0.057(2) Uani 1 1 d .
H15 H 0.6863 -0.2007 1.0190 0.068 Uiso 1 1 calc R
C20 C 0.6623(8) -0.0478(7) 0.9526(6) 0.056(2) Uani 1 1 d .
N1 N 0.6425(6) 0.0514(5) 0.9581(5) 0.0545(19) Uani 1 1 d .
C21 C 0.6198(8) 0.0745(7) 1.0440(6) 0.053(2) Uani 1 1 d .
C22 C 0.6845(8) -0.0705(7) 0.8599(6) 0.056(2) Uani 1 1 d .
H16 H 0.6159 -0.0352 0.8307 0.067 Uiso 1 1 calc R
H17 H 0.6891 -0.1466 0.8646 0.067 Uiso 1 1 calc R
P1 P 0.8219(2) -0.02745(18) 0.79071(16) 0.0555(6) Uani 1 1 d .
C23 C 0.9349(9) -0.0931(8) 0.8580(6) 0.066(3) Uani 1 1 d .
C24 C 1.0068(10) -0.0357(10) 0.8792(8) 0.090(4) Uani 1 1 d .
H18 H 0.9966 0.0381 0.8602 0.108 Uiso 1 1 calc R
C25 C 1.0941(13) -0.0845(14) 0.9280(10) 0.145(7) Uani 1 1 d .
H19 H 1.1454 -0.0439 0.9405 0.174 Uiso 1 1 calc R
C26 C 1.1087(12) -0.1899(14) 0.9589(9) 0.127(6) Uani 1 1 d .
H20 H 1.1702 -0.2228 0.9918 0.152 Uiso 1 1 calc R
C27 C 1.0311(13) -0.2486(11) 0.9410(8) 0.105(5) Uani 1 1 d .
H21 H 1.0375 -0.3218 0.9638 0.126 Uiso 1 1 calc R
C28 C 0.9449(11) -0.1999(9) 0.8902(7) 0.083(3) Uani 1 1 d .
H22 H 0.8929 -0.2396 0.8774 0.100 Uiso 1 1 calc R
C29 C 0.8435(9) -0.1044(7) 0.7033(6) 0.065(3) Uani 1 1 d .
C30 C 0.9579(10) -0.1471(8) 0.6680(7) 0.073(3) Uani 1 1 d .
H23 H 1.0253 -0.1363 0.6884 0.087 Uiso 1 1 calc R
C31 C 0.9734(12) -0.2061(9) 0.6025(8) 0.082(3) Uani 1 1 d .
H24 H 1.0510 -0.2381 0.5797 0.099 Uiso 1 1 calc R
C32 C 0.8747(13) -0.2176(8) 0.5709(7) 0.078(3) Uani 1 1 d .
H25 H 0.8858 -0.2565 0.5254 0.094 Uiso 1 1 calc R
C33 C 0.7612(12) -0.1741(7) 0.6037(7) 0.073(3) Uani 1 1 d .
H26 H 0.6944 -0.1836 0.5820 0.088 Uiso 1 1 calc R
C34 C 0.7452(10) -0.1150(7) 0.6703(7) 0.067(3) Uani 1 1 d .
H27 H 0.6676 -0.0826 0.6924 0.080 Uiso 1 1 calc R
O2 O 1.0067(6) 0.1035(5) 0.6863(4) 0.0630(17) Uani 1 1 d .
C35 C 1.0636(9) 0.1851(7) 0.6629(6) 0.061(2) Uani 1 1 d .
C36 C 1.1872(9) 0.1762(7) 0.6465(6) 0.058(2) Uani 1 1 d .
H28 H 1.2329 0.1086 0.6526 0.070 Uiso 1 1 calc R
C37 C 1.2477(9) 0.2648(8) 0.6209(7) 0.069(3) Uani 1 1 d .
H29 H 1.3326 0.2556 0.6127 0.083 Uiso 1 1 calc R
C38 C 1.1851(9) 0.3643(7) 0.6077(6) 0.063(3) Uani 1 1 d .
H30 H 1.2265 0.4234 0.5896 0.076 Uiso 1 1 calc R
C39 C 1.0572(9) 0.3775(7) 0.6215(6) 0.059(2) Uani 1 1 d .
C40 C 0.9835(9) 0.4753(7) 0.6067(6) 0.059(2) Uani 1 1 d .
H31 H 1.0185 0.5379 0.5875 0.071 Uiso 1 1 calc R
C41 C 0.8643(9) 0.4795(7) 0.6197(6) 0.059(2) Uani 1 1 d .
H32 H 0.8162 0.5455 0.6076 0.071 Uiso 1 1 calc R
C42 C 0.8089(9) 0.3902(7) 0.6502(5) 0.057(2) Uani 1 1 d .
N2 N 0.8738(7) 0.2950(5) 0.6685(5) 0.0552(19) Uani 1 1 d .
C43 C 0.9979(9) 0.2890(7) 0.6509(6) 0.058(2) Uani 1 1 d .
C44 C 0.6745(8) 0.3964(7) 0.6732(6) 0.055(2) Uani 1 1 d .
H33 H 0.6476 0.3469 0.6460 0.066 Uiso 1 1 calc R
H34 H 0.6362 0.4677 0.6506 0.066 Uiso 1 1 calc R
P2 P 0.6328(2) 0.36264(18) 0.79558(16) 0.0538(6) Uani 1 1 d .
C45 C 0.7257(8) 0.4415(7) 0.8249(6) 0.055(2) Uani 1 1 d .
C46 C 0.8333(9) 0.3934(7) 0.8510(6) 0.060(2) Uani 1 1 d .
H35 H 0.8478 0.3194 0.8671 0.072 Uiso 1 1 calc R
C47 C 0.9173(9) 0.4493(7) 0.8541(6) 0.065(3) Uani 1 1 d .
H36 H 0.9919 0.4147 0.8689 0.078 Uiso 1 1 calc R
C48 C 0.8951(9) 0.5586(8) 0.8357(7) 0.072(3) Uani 1 1 d .
H37 H 0.9534 0.5980 0.8401 0.086 Uiso 1 1 calc R
C49 C 0.7890(10) 0.6083(8) 0.8113(7) 0.077(3) Uani 1 1 d .
H38 H 0.7748 0.6824 0.7973 0.092 Uiso 1 1 calc R
C50 C 0.7007(9) 0.5503(7) 0.8068(6) 0.063(3) Uani 1 1 d .
H39 H 0.6259 0.5845 0.7919 0.075 Uiso 1 1 calc R
C51 C 0.4781(8) 0.4211(7) 0.8228(6) 0.056(2) Uani 1 1 d .
C52 C 0.4389(8) 0.4630(7) 0.8978(6) 0.061(3) Uani 1 1 d .
H40 H 0.4953 0.4690 0.9315 0.073 Uiso 1 1 calc R
C53 C 0.3171(9) 0.4972(8) 0.9258(7) 0.072(3) Uani 1 1 d .
H41 H 0.2918 0.5271 0.9773 0.086 Uiso 1 1 calc R
C54 C 0.2343(10) 0.4872(8) 0.8781(6) 0.070(3) Uani 1 1 d .
H42 H 0.1514 0.5085 0.8970 0.084 Uiso 1 1 calc R
C55 C 0.2739(9) 0.4458(8) 0.8023(7) 0.066(3) Uani 1 1 d .
H43 H 0.2170 0.4407 0.7688 0.080 Uiso 1 1 calc R
C56 C 0.3944(8) 0.4113(7) 0.7732(6) 0.060(2) Uani 1 1 d .
H44 H 0.4193 0.3820 0.7213 0.071 Uiso 1 1 calc R

loop_
_atom_site_aniso_label
_atom_site_aniso_U_11
_atom_site_aniso_U_22
_atom_site_aniso_U_33
_atom_site_aniso_U_23
_atom_site_aniso_U_13
_atom_site_aniso_U_12
Rh1 0.0611(5) 0.0429(4) 0.0524(4) 0.0013(3) -0.0087(4) -0.0058(3)
Rh2 0.0595(5) 0.0441(4) 0.0544(5) 0.0007(3) -0.0084(4) -0.0065(3)
C1 0.072(7) 0.036(5) 0.059(6) 0.012(4) -0.009(5) -0.010(4)
C2 0.054(6) 0.049(5) 0.051(5) -0.004(4) -0.007(4) -0.008(4)
C3 0.072(7) 0.041(5) 0.056(6) 0.003(4) -0.018(5) -0.016(4)
C4 0.071(7) 0.045(5) 0.060(6) -0.002(4) -0.010(5) -0.008(5)
C5 0.074(8) 0.043(5) 0.066(7) 0.007(5) -0.001(5) -0.004(5)
C6 0.078(7) 0.049(6) 0.053(6) -0.004(4) -0.006(5) -0.006(5)
C7 0.080(7) 0.038(5) 0.060(6) 0.004(4) -0.015(5) -0.015(5)
Fe1 0.0857(11) 0.0445(8) 0.0567(8) 0.0047(6) -0.0169(7) -0.0121(7)
C8 0.118(11) 0.045(6) 0.068(7) 0.003(5) -0.011(7) -0.027(6)
C9 0.140(12) 0.057(7) 0.064(7) 0.009(6) -0.021(7) -0.029(7)
C10 0.180(15) 0.047(6) 0.056(7) -0.005(5) -0.052(9) -0.011(7)
C11 0.132(11) 0.044(6) 0.104(10) 0.007(6) -0.073(9) -0.001(6)
C12 0.094(9) 0.041(5) 0.075(7) 0.009(5) -0.019(6) -0.015(5)
O1 0.076(5) 0.053(4) 0.050(4) 0.003(3) -0.007(3) -0.004(3)
C13 0.053(6) 0.058(6) 0.071(7) -0.002(5) -0.002(5) -0.009(5)
C14 0.074(7) 0.053(6) 0.047(5) -0.014(4) 0.001(5) -0.003(5)
C15 0.086(7) 0.065(7) 0.049(5) -0.008(5) -0.009(5) -0.028(5)
C16 0.077(7) 0.064(7) 0.056(6) 0.000(5) -0.012(5) -0.020(5)
C17 0.051(6) 0.057(6) 0.056(6) -0.004(4) -0.008(4) -0.012(4)
C18 0.062(7) 0.053(6) 0.074(7) 0.011(5) -0.001(5) -0.005(5)
C19 0.058(6) 0.044(5) 0.062(6) -0.013(5) 0.005(5) -0.007(4)
C20 0.051(6) 0.052(6) 0.057(6) 0.003(5) -0.014(4) -0.004(4)
N1 0.057(5) 0.037(4) 0.054(5) 0.014(3) 0.001(4) -0.011(3)
C21 0.056(6) 0.051(6) 0.050(5) -0.003(4) -0.003(4) -0.016(4)
C22 0.065(6) 0.040(5) 0.058(6) -0.003(4) -0.009(5) -0.005(4)
P1 0.0613(16) 0.0427(13) 0.0548(14) -0.0001(11) -0.0072(12) -0.0046(11)
C23 0.058(6) 0.069(7) 0.060(6) 0.007(5) -0.013(5) -0.004(5)
C24 0.078(8) 0.092(9) 0.093(8) 0.031(7) -0.040(7) -0.028(7)
C25 0.121(12) 0.159(14) 0.149(13) 0.086(12) -0.085(11) -0.084(11)
C26 0.058(8) 0.174(16) 0.099(10) 0.066(10) -0.013(7) -0.015(9)
C27 0.090(10) 0.102(10) 0.081(8) 0.025(7) -0.004(7) 0.023(8)
C28 0.101(9) 0.064(7) 0.078(7) 0.002(6) -0.030(7) 0.000(6)
C29 0.064(7) 0.047(6) 0.060(6) 0.008(4) 0.011(5) -0.003(5)
C30 0.076(8) 0.062(7) 0.071(7) -0.005(5) -0.004(6) -0.009(6)
C31 0.090(9) 0.063(7) 0.075(8) -0.002(6) 0.010(7) -0.006(6)
C32 0.112(10) 0.060(7) 0.054(6) -0.011(5) 0.000(7) -0.009(7)
C33 0.114(10) 0.043(6) 0.064(6) -0.005(5) -0.019(6) -0.018(6)
C34 0.074(7) 0.041(5) 0.073(7) 0.007(5) -0.009(6) -0.002(5)
O2 0.059(4) 0.044(4) 0.071(4) 0.009(3) 0.000(3) -0.009(3)
C35 0.065(7) 0.052(6) 0.057(6) -0.001(5) -0.008(5) -0.004(5)
C36 0.062(7) 0.046(5) 0.064(6) -0.006(4) -0.013(5) -0.006(5)
C37 0.056(6) 0.063(7) 0.078(7) 0.009(5) -0.015(5) -0.008(5)
C38 0.070(7) 0.052(6) 0.061(6) 0.004(5) -0.009(5) -0.014(5)
C39 0.070(7) 0.046(5) 0.054(5) 0.004(4) -0.010(5) -0.010(5)
C40 0.074(7) 0.053(6) 0.045(5) -0.006(4) 0.005(5) -0.017(5)
C41 0.063(7) 0.051(6) 0.055(6) 0.000(4) -0.002(5) -0.011(5)
C42 0.079(7) 0.047(6) 0.044(5) 0.003(4) -0.018(5) -0.016(5)
N2 0.069(5) 0.040(4) 0.054(4) 0.003(3) -0.014(4) -0.016(4)
C43 0.074(7) 0.043(5) 0.051(5) 0.008(4) -0.015(5) -0.010(5)
C44 0.052(6) 0.041(5) 0.060(6) 0.003(4) -0.004(4) -0.004(4)
P2 0.0625(16) 0.0427(13) 0.0512(14) -0.0021(10) -0.0087(11) -0.0066(11)
C45 0.065(6) 0.045(5) 0.048(5) 0.004(4) -0.008(4) -0.009(4)
C46 0.067(6) 0.046(5) 0.061(6) 0.002(4) -0.013(5) -0.010(5)
C47 0.063(7) 0.053(6) 0.074(7) -0.001(5) -0.009(5) -0.016(5)
C48 0.073(7) 0.054(6) 0.083(7) 0.004(5) -0.023(6) -0.010(5)
C49 0.088(8) 0.038(5) 0.096(8) 0.004(5) -0.024(7) 0.001(5)
C50 0.069(7) 0.054(6) 0.063(6) -0.011(5) -0.013(5) -0.003(5)
C51 0.065(6) 0.042(5) 0.058(6) -0.002(4) -0.013(5) -0.008(4)
C52 0.047(6) 0.073(7) 0.069(6) -0.027(5) -0.007(5) -0.010(5)
C53 0.063(7) 0.083(8) 0.067(7) -0.019(6) -0.010(6) -0.001(6)
C54 0.071(7) 0.075(7) 0.055(6) -0.009(5) -0.012(5) 0.007(6)
C55 0.068(7) 0.066(7) 0.067(7) -0.004(5) -0.024(5) -0.014(5)
C56 0.057(6) 0.057(6) 0.061(6) -0.001(5) -0.009(5) -0.014(5)

loop_
_atom_type_symbol
_atom_type_description
_atom_type_scat_dispersion_real
_atom_type_scat_dispersion_imag
_atom_type_scat_source
C C 0.0033 0.0016 'International Tables Vol C Tables 4.2.6.8 and 6.1.1.4'
H H 0.0000 0.0000 'International Tables Vol C Tables 4.2.6.8 and 6.1.1.4'
N N 0.0061 0.0033 'International Tables Vol C Tables 4.2.6.8 and 6.1.1.4'
O O 0.0106 0.0060 'International Tables Vol C Tables 4.2.6.8 and 6.1.1.4'
P P 0.1023 0.0942 'International Tables Vol C Tables 4.2.6.8 and 6.1.1.4'
Fe Fe 0.3463 0.8444 'International Tables Vol C Tables 4.2.6.8 and 6.1.1.4'
Rh Rh -1.1178 0.9187 'International Tables Vol C Tables 4.2.6.8 and 6.1.1.4'

loop_
_geom_angle_atom_site_label_1
_geom_angle_atom_site_label_2
_geom_angle_atom_site_label_3
_geom_angle
C1 Rh1 O1 162.7(3)
C1 Rh1 N1 106.7(3)
O1 Rh1 N1 79.5(3)
C1 Rh1 P2 88.6(2)
O1 Rh1 P2 84.18(18)
N1 Rh1 P2 163.6(2)
C1 Rh1 Rh2 46.9(3)
O1 Rh1 Rh2 149.13(19)
N1 Rh1 Rh2 100.96(19)
P2 Rh1 Rh2 93.84(7)
C1 Rh2 O2 158.1(3)
C1 Rh2 N2 101.3(3)
O2 Rh2 N2 79.6(3)
C1 Rh2 P1 89.0(3)
O2 Rh2 P1 88.19(18)
N2 Rh2 P1 167.5(2)
C1 Rh2 Rh1 48.2(3)
O2 Rh2 Rh1 153.70(19)
N2 Rh2 Rh1 99.2(2)
P1 Rh2 Rh1 92.91(7)
C2 C1 Rh2 135.1(7)
C2 C1 Rh1 139.7(8)
Rh2 C1 Rh1 84.9(4)
C1 C2 C3 124.5(9)
C1 C2 H1 117.7
C3 C2 H1 117.7
C4 C3 C7 105.7(9)
C4 C3 C2 129.2(9)
C7 C3 C2 125.1(9)
C4 C3 Fe1 68.7(5)
C7 C3 Fe1 67.6(5)
C2 C3 Fe1 129.7(6)
C3 C4 C5 109.1(9)
C3 C4 Fe1 71.4(5)
C5 C4 Fe1 70.0(5)
C3 C4 H2 125.5
C5 C4 H2 125.5
Fe1 C4 H2 124.7
C4 C5 C6 108.7(9)
C4 C5 Fe1 69.4(5)
C6 C5 Fe1 69.3(5)
C4 C5 H3 125.7
C6 C5 H3 125.7
Fe1 C5 H3 127.2
C7 C6 C5 106.3(9)
C7 C6 Fe1 69.2(5)
C5 C6 Fe1 70.1(6)
C7 C6 H4 126.9
C5 C6 H4 126.9
Fe1 C6 H4 125.4
C6 C7 C3 110.2(10)
C6 C7 Fe1 70.4(6)
C3 C7 Fe1 71.4(5)
C6 C7 H5 124.9
C3 C7 H5 124.9
Fe1 C7 H5 125.0
C8 Fe1 C12 40.1(4)
C8 Fe1 C7 152.2(4)
C12 Fe1 C7 118.6(4)
C8 Fe1 C6 166.8(4)
C12 Fe1 C6 151.0(5)
C7 Fe1 C6 40.4(4)
C8 Fe1 C4 109.5(5)
C12 Fe1 C4 128.9(4)
C7 Fe1 C4 67.8(4)
C6 Fe1 C4 68.8(4)
C8 Fe1 C9 40.8(4)
C12 Fe1 C9 68.5(5)
C7 Fe1 C9 165.7(4)
C6 Fe1 C9 127.6(4)
C4 Fe1 C9 118.7(5)
C8 Fe1 C11 67.8(5)
C12 Fe1 C11 40.7(4)
C7 Fe1 C11 108.1(5)
C6 Fe1 C11 116.9(4)
C4 Fe1 C11 166.7(5)
C9 Fe1 C11 68.5(6)
C8 Fe1 C10 67.6(5)
C12 Fe1 C10 67.6(4)
C7 Fe1 C10 128.1(5)
C6 Fe1 C10 107.6(4)
C4 Fe1 C10 152.5(5)
C9 Fe1 C10 40.7(5)
C11 Fe1 C10 40.0(5)
C8 Fe1 C5 129.8(5)
C12 Fe1 C5 167.2(5)
C7 Fe1 C5 67.3(4)
C6 Fe1 C5 40.6(4)
C4 Fe1 C5 40.5(4)
C9 Fe1 C5 108.5(5)
C11 Fe1 C5 151.1(5)
C10 Fe1 C5 118.9(5)
C8 Fe1 C3 118.7(4)
C12 Fe1 C3 108.6(4)
C7 Fe1 C3 41.1(3)
C6 Fe1 C3 69.0(4)
C4 Fe1 C3 39.9(4)
C9 Fe1 C3 151.7(5)
C11 Fe1 C3 128.8(5)
C10 Fe1 C3 166.4(6)
C5 Fe1 C3 67.7(4)
C12 C8 C9 109.8(11)
C12 C8 Fe1 70.3(6)
C9 C8 Fe1 70.6(6)
C12 C8 H6 125.1
C9 C8 H6 125.1
Fe1 C8 H6 125.6
C8 C9 C10 105.5(12)
C8 C9 Fe1 68.6(6)
C10 C9 Fe1 69.7(7)
C8 C9 H7 127.2
C10 C9 H7 127.2
Fe1 C9 H7 126.0
C11 C10 C9 109.5(11)
C11 C10 Fe1 70.0(6)
C9 C10 Fe1 69.6(6)
C11 C10 H8 125.3
C9 C10 H8 125.3
Fe1 C10 H8 126.7
C10 C11 C12 107.2(12)
C10 C11 Fe1 70.0(7)
C12 C11 Fe1 68.9(6)
C10 C11 H9 126.4
C12 C11 H9 126.4
Fe1 C11 H9 126.2
C8 C12 C11 108.0(11)
C8 C12 Fe1 69.6(6)
C11 C12 Fe1 70.4(6)
C8 C12 H10 126.0
C11 C12 H10 126.0
Fe1 C12 H10 125.6
C13 O1 Rh1 115.6(6)
O1 C13 C14 124.1(9)
O1 C13 C21 118.1(9)
C14 C13 C21 117.8(9)
C13 C14 C15 121.2(9)
C13 C14 H11 119.4
C15 C14 H11 119.4
C16 C15 C14 121.3(9)
C16 C15 H12 119.3
C14 C15 H12 119.3
C15 C16 C17 119.5(9)
C15 C16 H13 120.2
C17 C16 H13 120.2
C16 C17 C18 123.6(9)
C16 C17 C21 119.0(9)
C18 C17 C21 117.4(9)
C19 C18 C17 119.8(9)
C19 C18 H14 120.1
C17 C18 H14 120.1
C18 C19 C20 120.1(9)
C18 C19 H15 120.0
C20 C19 H15 120.0
N1 C20 C19 123.4(9)
N1 C20 C22 116.4(8)
C19 C20 C22 120.1(8)
C20 N1 C21 117.4(7)
C20 N1 Rh1 133.9(6)
C21 N1 Rh1 108.5(5)
N1 C21 C17 121.8(8)
N1 C21 C13 117.2(8)
C17 C21 C13 121.0(9)
C20 C22 P1 112.8(6)
C20 C22 H16 109.0
P1 C22 H16 109.0
C20 C22 H17 109.0
P1 C22 H17 109.0
H16 C22 H17 107.8
C22 P1 C23 102.6(4)
C22 P1 C29 99.7(4)
C23 P1 C29 104.2(5)
C22 P1 Rh2 119.8(3)
C23 P1 Rh2 115.0(4)
C29 P1 Rh2 113.4(3)
C24 C23 C28 120.0(9)
C24 C23 P1 119.6(8)
C28 C23 P1 120.4(9)
C23 C24 C25 120.1(12)
C23 C24 H18 120.0
C25 C24 H18 120.0
C26 C25 C24 121.6(14)
C26 C25 H19 119.2
C24 C25 H19 119.2
C25 C26 C27 118.5(12)
C25 C26 H20 120.7
C27 C26 H20 120.7
C28 C27 C26 119.9(13)
C28 C27 H21 120.0
C26 C27 H21 120.0
C23 C28 C27 119.8(12)
C23 C28 H22 120.1
C27 C28 H22 120.1
C30 C29 C34 120.4(10)
C30 C29 P1 120.0(9)
C34 C29 P1 119.5(8)
C29 C30 C31 119.7(11)
C29 C30 H23 120.2
C31 C30 H23 120.2
C32 C31 C30 119.5(11)
C32 C31 H24 120.3
C30 C31 H24 120.3
C33 C32 C31 121.6(11)
C33 C32 H25 119.2
C31 C32 H25 119.2
C32 C33 C34 119.1(11)
C32 C33 H26 120.5
C34 C33 H26 120.5
C29 C34 C33 119.7(10)
C29 C34 H27 120.1
C33 C34 H27 120.1
C35 O2 Rh2 112.2(6)
O2 C35 C36 122.4(8)
O2 C35 C43 120.4(9)
C36 C35 C43 117.2(9)
C35 C36 C37 122.0(9)
C35 C36 H28 119.0
C37 C36 H28 119.0
C38 C37 C36 120.9(9)
C38 C37 H29 119.5
C36 C37 H29 119.5
C37 C38 C39 119.2(9)
C37 C38 H30 120.4
C39 C38 H30 120.4
C43 C39 C40 116.3(9)
C43 C39 C38 119.3(8)
C40 C39 C38 124.4(9)
C41 C40 C39 120.0(9)
C41 C40 H31 120.0
C39 C40 H31 120.0
C40 C41 C42 121.9(9)
C40 C41 H32 119.0
C42 C41 H32 119.0
N2 C42 C41 121.0(9)
N2 C42 C44 117.2(8)
C41 C42 C44 121.6(8)
C42 N2 C43 117.6(7)
C42 N2 Rh2 133.9(6)
C43 N2 Rh2 107.9(5)
N2 C43 C39 123.0(8)
N2 C43 C35 115.7(8)
C39 C43 C35 121.3(9)
C42 C44 P2 107.5(6)
C42 C44 H33 110.2
P2 C44 H33 110.2
C42 C44 H34 110.2
P2 C44 H34 110.2
H33 C44 H34 108.5
C51 P2 C45 107.4(4)
C51 P2 C44 106.0(4)
C45 P2 C44 99.2(4)
C51 P2 Rh1 108.7(3)
C45 P2 Rh1 116.3(3)
C44 P2 Rh1 118.2(3)
C46 C45 C50 119.5(9)
C46 C45 P2 118.8(7)
C50 C45 P2 120.7(7)
C47 C46 C45 121.4(9)
C47 C46 H35 119.3
C45 C46 H35 119.3
C46 C47 C48 120.2(9)
C46 C47 H36 119.9
C48 C47 H36 119.9
C49 C48 C47 119.7(10)
C49 C48 H37 120.2
C47 C48 H37 120.2
C48 C49 C50 120.5(9)
C48 C49 H38 119.7
C50 C49 H38 119.7
C45 C50 C49 118.5(9)
C45 C50 H39 120.8
C49 C50 H39 120.8
C52 C51 C56 119.4(9)
C52 C51 P2 120.5(7)
C56 C51 P2 119.5(7)
C51 C52 C53 121.4(9)
C51 C52 H40 119.3
C53 C52 H40 119.3
C54 C53 C52 119.7(10)
C54 C53 H41 120.2
C52 C53 H41 120.2
C55 C54 C53 118.9(10)
C55 C54 H42 120.6
C53 C54 H42 120.6
C54 C55 C56 122.5(9)
C54 C55 H43 118.7
C56 C55 H43 118.7
C55 C56 C51 118.1(9)
C55 C56 H44 120.9
C51 C56 H44 120.9

loop_
_geom_bond_atom_site_label_1
_geom_bond_atom_site_label_2
_geom_bond_distance
Rh1 C1 1.976(10)
Rh1 O1 2.043(6)
Rh1 N1 2.173(6)
Rh1 P2 2.197(2)
Rh1 Rh2 2.6395(11)
Rh2 C1 1.934(10)
Rh2 O2 2.049(6)
Rh2 N2 2.180(7)
Rh2 P1 2.213(2)
C1 C2 1.368(12)
C2 C3 1.462(12)
C2 H1 0.9500
C3 C4 1.416(13)
C3 C7 1.451(13)
C3 Fe1 2.093(9)
C4 C5 1.429(13)
C4 Fe1 2.058(9)
C4 H2 0.9500
C5 C6 1.431(14)
C5 Fe1 2.066(9)
C5 H3 0.9500
C6 C7 1.415(13)
C6 Fe1 2.057(10)
C6 H4 0.9500
C7 Fe1 2.042(9)
C7 H5 0.9500
Fe1 C8 2.033(10)
Fe1 C12 2.042(10)
Fe1 C9 2.059(11)
Fe1 C11 2.061(10)
Fe1 C10 2.062(10)
C8 C12 1.396(15)
C8 C9 1.427(14)
C8 H6 0.9500
C9 C10 1.432(17)
C9 H7 0.9500
C10 C11 1.408(18)
C10 H8 0.9500
C11 C12 1.428(15)
C11 H9 0.9500
C12 H10 0.9500
O1 C13 1.323(11)
C13 C14 1.380(13)
C13 C21 1.427(12)
C14 C15 1.409(12)
C14 H11 0.9500
C15 C16 1.375(13)
C15 H12 0.9500
C16 C17 1.410(13)
C16 H13 0.9500
C17 C18 1.416(13)
C17 C21 1.420(12)
C18 C19 1.356(13)
C18 H14 0.9500
C19 C20 1.411(12)
C19 H15 0.9500
C20 N1 1.316(11)
C20 C22 1.514(12)
N1 C21 1.413(11)
C22 P1 1.824(9)
C22 H16 0.9900
C22 H17 0.9900
P1 C23 1.828(9)
P1 C29 1.846(11)
C23 C24 1.364(14)
C23 C28 1.385(14)
C24 C25 1.376(15)
C24 H18 0.9500
C25 C26 1.36(2)
C25 H19 0.9500
C26 C27 1.40(2)
C26 H20 0.9500
C27 C28 1.385(16)
C27 H21 0.9500
C28 H22 0.9500
C29 C30 1.390(14)
C29 C34 1.390(14)
C30 C31 1.399(15)
C30 H23 0.9500
C31 C32 1.386(16)
C31 H24 0.9500
C32 C33 1.374(15)
C32 H25 0.9500
C33 C34 1.411(13)
C33 H26 0.9500
C34 H27 0.9500
O2 C35 1.311(11)
C35 C36 1.385(13)
C35 C43 1.441(12)
C36 C37 1.415(13)
C36 H28 0.9500
C37 C38 1.380(13)
C37 H29 0.9500
C38 C39 1.431(13)
C38 H30 0.9500
C39 C43 1.407(13)
C39 C40 1.418(12)
C40 C41 1.341(13)
C40 H31 0.9500
C41 C42 1.391(12)
C41 H32 0.9500
C42 N2 1.350(11)
C42 C44 1.509(12)
N2 C43 1.392(12)
C44 P2 1.844(9)
C44 H33 0.9900
C44 H34 0.9900
P2 C51 1.815(10)
P2 C45 1.824(10)
C45 C46 1.390(12)
C45 C50 1.396(12)
C46 C47 1.343(12)
C46 H35 0.9500
C47 C48 1.400(13)
C47 H36 0.9500
C48 C49 1.370(14)
C48 H37 0.9500
C49 C50 1.413(14)
C49 H38 0.9500
C50 H39 0.9500
C51 C52 1.374(12)
C51 C56 1.409(13)
C52 C53 1.403(13)
C52 H40 0.9500
C53 C54 1.380(14)
C53 H41 0.9500
C54 C55 1.380(13)
C54 H42 0.9500
C55 C56 1.395(13)
C55 H43 0.9500
C56 H44 0.9500

loop_
_geom_torsion_atom_site_label_1
_geom_torsion_atom_site_label_2
_geom_torsion_atom_site_label_3
_geom_torsion_atom_site_label_4
_geom_torsion
O1 Rh1 Rh2 C1 -169.5(5)
N1 Rh1 Rh2 C1 102.7(4)
P2 Rh1 Rh2 C1 -84.4(3)
C1 Rh1 Rh2 O2 -177.9(5)
O1 Rh1 Rh2 O2 12.6(5)
N1 Rh1 Rh2 O2 -75.2(4)
P2 Rh1 Rh2 O2 97.7(4)
C1 Rh1 Rh2 N2 97.0(4)
O1 Rh1 Rh2 N2 -72.5(4)
N1 Rh1 Rh2 N2 -160.2(3)
P2 Rh1 Rh2 N2 12.6(2)
C1 Rh1 Rh2 P1 -86.1(3)
O1 Rh1 Rh2 P1 104.4(3)
N1 Rh1 Rh2 P1 16.6(2)
P2 Rh1 Rh2 P1 -170.52(9)
O2 Rh2 C1 C2 -8.1(15)
N2 Rh2 C1 C2 82.1(9)
P1 Rh2 C1 C2 -90.9(9)
Rh1 Rh2 C1 C2 174.3(11)
O2 Rh2 C1 Rh1 177.5(6)
N2 Rh2 C1 Rh1 -92.2(3)
P1 Rh2 C1 Rh1 94.8(2)
O1 Rh1 C1 C2 -12.2(18)
N1 Rh1 C1 C2 96.8(10)
P2 Rh1 C1 C2 -77.2(10)
Rh2 Rh1 C1 C2 -173.8(12)
O1 Rh1 C1 Rh2 161.6(8)
N1 Rh1 C1 Rh2 -89.4(3)
P2 Rh1 C1 Rh2 96.6(2)
Rh2 C1 C2 C3 5.7(14)
Rh1 C1 C2 C3 177.0(7)
C1 C2 C3 C4 -14.4(15)
C1 C2 C3 C7 163.0(8)
C1 C2 C3 Fe1 -108.3(10)
C7 C3 C4 C5 -2.5(10)
C2 C3 C4 C5 175.3(8)
Fe1 C3 C4 C5 -60.2(6)
C7 C3 C4 Fe1 57.7(6)
C2 C3 C4 Fe1 -124.5(9)
C3 C4 C5 C6 2.7(10)
Fe1 C4 C5 C6 -58.3(6)
C3 C4 C5 Fe1 61.0(6)
C4 C5 C6 C7 -1.7(10)
Fe1 C5 C6 C7 -60.1(6)
C4 C5 C6 Fe1 58.4(6)
C5 C6 C7 C3 0.1(10)
Fe1 C6 C7 C3 -60.5(6)
C5 C6 C7 Fe1 60.6(6)
C4 C3 C7 C6 1.5(10)
C2 C3 C7 C6 -176.4(8)
Fe1 C3 C7 C6 59.9(6)
C4 C3 C7 Fe1 -58.4(6)
C2 C3 C7 Fe1 123.7(8)
C6 C7 Fe1 C8 -172.8(9)
C3 C7 Fe1 C8 -52.3(12)
C6 C7 Fe1 C12 153.7(6)
C3 C7 Fe1 C12 -85.8(7)
C3 C7 Fe1 C6 120.5(9)
C6 C7 Fe1 C4 -82.9(6)
C3 C7 Fe1 C4 37.6(5)
C6 C7 Fe1 C9 37(2)
C3 C7 Fe1 C9 157.3(19)
C6 C7 Fe1 C11 110.6(7)
C3 C7 Fe1 C11 -128.9(6)
C6 C7 Fe1 C10 70.8(8)
C3 C7 Fe1 C10 -168.7(7)
C6 C7 Fe1 C5 -38.9(6)
C3 C7 Fe1 C5 81.6(6)
C6 C7 Fe1 C3 -120.5(9)
C7 C6 Fe1 C8 165.1(18)
C5 C6 Fe1 C8 48(2)
C7 C6 Fe1 C12 -53.3(11)
C5 C6 Fe1 C12 -170.5(8)
C5 C6 Fe1 C7 -117.1(8)
C7 C6 Fe1 C4 80.2(6)
C5 C6 Fe1 C4 -36.9(5)
C7 C6 Fe1 C9 -169.3(7)
C5 C6 Fe1 C9 73.6(8)
C7 C6 Fe1 C11 -86.6(8)
C5 C6 Fe1 C11 156.3(7)
C7 C6 Fe1 C10 -128.7(7)
C5 C6 Fe1 C10 114.1(7)
C7 C6 Fe1 C5 117.1(8)
C7 C6 Fe1 C3 37.3(6)
C5 C6 Fe1 C3 -79.8(6)
C3 C4 Fe1 C8 111.7(6)
C5 C4 Fe1 C8 -129.0(6)
C3 C4 Fe1 C12 70.9(8)
C5 C4 Fe1 C12 -169.8(6)
C3 C4 Fe1 C7 -38.6(5)
C5 C4 Fe1 C7 80.7(6)
C3 C4 Fe1 C6 -82.3(6)
C5 C4 Fe1 C6 37.0(5)
C3 C4 Fe1 C9 155.5(6)
C5 C4 Fe1 C9 -85.2(7)
C3 C4 Fe1 C11 36(2)
C5 C4 Fe1 C11 154.9(19)
C3 C4 Fe1 C10 -169.7(9)
C5 C4 Fe1 C10 -50.4(12)
C3 C4 Fe1 C5 -119.3(8)
C5 C4 Fe1 C3 119.3(8)
C4 C5 Fe1 C8 72.3(7)
C6 C5 Fe1 C8 -167.3(6)
C4 C5 Fe1 C12 38(2)
C6 C5 Fe1 C12 158.9(18)
C4 C5 Fe1 C7 -81.8(6)
C6 C5 Fe1 C7 38.7(5)
C4 C5 Fe1 C6 -120.5(8)
C6 C5 Fe1 C4 120.5(8)
C4 C5 Fe1 C9 112.8(7)
C6 C5 Fe1 C9 -126.7(6)
C4 C5 Fe1 C11 -168.3(10)
C6 C5 Fe1 C11 -47.9(12)
C4 C5 Fe1 C10 156.0(7)
C6 C5 Fe1 C10 -83.5(7)
C4 C5 Fe1 C3 -37.2(5)
C6 C5 Fe1 C3 83.3(6)
C4 C3 Fe1 C8 -86.5(7)
C7 C3 Fe1 C8 155.1(6)
C2 C3 Fe1 C8 37.4(11)
C4 C3 Fe1 C12 -129.1(6)
C7 C3 Fe1 C12 112.5(6)
C2 C3 Fe1 C12 -5.2(10)
C4 C3 Fe1 C7 118.4(8)
C2 C3 Fe1 C7 -117.7(11)
C4 C3 Fe1 C6 81.6(6)
C7 C3 Fe1 C6 -36.8(6)
C2 C3 Fe1 C6 -154.5(10)
C7 C3 Fe1 C4 -118.4(8)
C2 C3 Fe1 C4 123.9(11)
C4 C3 Fe1 C9 -50.1(11)
C7 C3 Fe1 C9 -168.4(9)
C2 C3 Fe1 C9 73.9(13)
C4 C3 Fe1 C11 -170.1(6)
C7 C3 Fe1 C11 71.6(7)
C2 C3 Fe1 C11 -46.1(11)
C4 C3 Fe1 C10 159.4(16)
C7 C3 Fe1 C10 41.0(19)
C2 C3 Fe1 C10 -77(2)
C4 C3 Fe1 C5 37.8(6)
C7 C3 Fe1 C5 -80.6(6)
C2 C3 Fe1 C5 161.7(10)
C7 Fe1 C8 C12 -48.8(13)
C6 Fe1 C8 C12 152.1(18)
C4 Fe1 C8 C12 -127.9(7)
C9 Fe1 C8 C12 120.5(10)
C11 Fe1 C8 C12 38.1(7)
C10 Fe1 C8 C12 81.5(8)
C5 Fe1 C8 C12 -168.9(6)
C3 Fe1 C8 C12 -85.1(7)
C12 Fe1 C8 C9 -120.5(10)
C7 Fe1 C8 C9 -169.3(9)
C6 Fe1 C8 C9 32(2)
C4 Fe1 C8 C9 111.7(8)
C11 Fe1 C8 C9 -82.3(8)
C10 Fe1 C8 C9 -39.0(8)
C5 Fe1 C8 C9 70.6(9)
C3 Fe1 C8 C9 154.4(7)
C12 C8 C9 C10 0.8(11)
Fe1 C8 C9 C10 60.3(7)
C12 C8 C9 Fe1 -59.6(7)
C12 Fe1 C9 C8 36.6(7)
C7 Fe1 C9 C8 159.3(17)
C6 Fe1 C9 C8 -171.3(7)
C4 Fe1 C9 C8 -87.1(8)
C11 Fe1 C9 C8 80.5(8)
C10 Fe1 C9 C8 116.8(11)
C5 Fe1 C9 C8 -130.1(8)
C3 Fe1 C9 C8 -53.0(13)
C8 Fe1 C9 C10 -116.8(11)
C12 Fe1 C9 C10 -80.2(8)
C7 Fe1 C9 C10 42(2)
C6 Fe1 C9 C10 71.8(9)
C4 Fe1 C9 C10 156.1(7)
C11 Fe1 C9 C10 -36.3(7)
C5 Fe1 C9 C10 113.1(7)
C3 Fe1 C9 C10 -169.8(8)
C8 C9 C10 C11 -0.8(11)
Fe1 C9 C10 C11 58.8(7)
C8 C9 C10 Fe1 -59.6(7)
C8 Fe1 C10 C11 -81.8(8)
C12 Fe1 C10 C11 -38.3(7)
C7 Fe1 C10 C11 71.3(8)
C6 Fe1 C10 C11 111.2(7)
C4 Fe1 C10 C11 -171.2(8)
C9 Fe1 C10 C11 -120.9(10)
C5 Fe1 C10 C11 154.0(7)
C3 Fe1 C10 C11 38(2)
C8 Fe1 C10 C9 39.1(7)
C12 Fe1 C10 C9 82.6(7)
C7 Fe1 C10 C9 -167.8(7)
C6 Fe1 C10 C9 -127.8(7)
C4 Fe1 C10 C9 -50.2(12)
C11 Fe1 C10 C9 120.9(10)
C5 Fe1 C10 C9 -85.1(8)
C3 Fe1 C10 C9 159.0(16)
C9 C10 C11 C12 0.6(11)
Fe1 C10 C11 C12 59.1(7)
C9 C10 C11 Fe1 -58.5(7)
C8 Fe1 C11 C10 81.0(8)
C12 Fe1 C11 C10 118.6(11)
C7 Fe1 C11 C10 -128.3(8)
C6 Fe1 C11 C10 -85.4(8)
C4 Fe1 C11 C10 162.1(18)
C9 Fe1 C11 C10 36.9(7)
C5 Fe1 C11 C10 -52.6(14)
C3 Fe1 C11 C10 -169.3(7)
C8 Fe1 C11 C12 -37.5(7)
C7 Fe1 C11 C12 113.1(7)
C6 Fe1 C11 C12 156.0(7)
C4 Fe1 C11 C12 44(2)
C9 Fe1 C11 C12 -81.6(8)
C10 Fe1 C11 C12 -118.6(11)
C5 Fe1 C11 C12 -171.2(8)
C3 Fe1 C11 C12 72.2(9)
C9 C8 C12 C11 -0.4(11)
Fe1 C8 C12 C11 -60.2(7)
C9 C8 C12 Fe1 59.7(7)
C10 C11 C12 C8 -0.1(11)
Fe1 C11 C12 C8 59.7(7)
C10 C11 C12 Fe1 -59.8(7)
C7 Fe1 C12 C8 156.4(6)
C6 Fe1 C12 C8 -167.3(8)
C4 Fe1 C12 C8 73.0(8)
C9 Fe1 C12 C8 -37.2(7)
C11 Fe1 C12 C8 -118.8(10)
C10 Fe1 C12 C8 -81.2(8)
C5 Fe1 C12 C8 42(2)
C3 Fe1 C12 C8 112.7(7)
C8 Fe1 C12 C11 118.8(10)
C7 Fe1 C12 C11 -84.8(8)
C6 Fe1 C12 C11 -48.4(12)
C4 Fe1 C12 C11 -168.2(8)
C9 Fe1 C12 C11 81.6(8)
C10 Fe1 C12 C11 37.6(8)
C5 Fe1 C12 C11 160.5(17)
C3 Fe1 C12 C11 -128.5(8)
C1 Rh1 O1 C13 122.4(10)
N1 Rh1 O1 C13 9.6(6)
P2 Rh1 O1 C13 -172.0(7)
Rh2 Rh1 O1 C13 -84.2(7)
Rh1 O1 C13 C14 171.5(8)
Rh1 O1 C13 C21 -8.7(11)
O1 C13 C14 C15 -177.1(9)
C21 C13 C14 C15 3.1(14)
C13 C14 C15 C16 -3.7(16)
C14 C15 C16 C17 2.5(15)
C15 C16 C17 C18 -179.0(9)
C15 C16 C17 C21 -0.9(14)
C16 C17 C18 C19 179.3(9)
C21 C17 C18 C19 1.2(14)
C17 C18 C19 C20 -0.5(14)
C18 C19 C20 N1 2.1(15)
C18 C19 C20 C22 178.8(8)
C19 C20 N1 C21 -4.1(13)
C22 C20 N1 C21 179.1(7)
C19 C20 N1 Rh1 170.4(7)
C22 C20 N1 Rh1 -6.4(13)
C1 Rh1 N1 C20 13.1(9)
O1 Rh1 N1 C20 176.6(9)
P2 Rh1 N1 C20 171.2(6)
Rh2 Rh1 N1 C20 -34.9(9)
C1 Rh1 N1 C21 -172.0(6)
O1 Rh1 N1 C21 -8.6(5)
P2 Rh1 N1 C21 -14.0(11)
Rh2 Rh1 N1 C21 140.0(5)
C20 N1 C21 C17 4.7(12)
Rh1 N1 C21 C17 -171.1(7)
C20 N1 C21 C13 -177.1(8)
Rh1 N1 C21 C13 7.1(10)
C16 C17 C21 N1 178.5(8)
C18 C17 C21 N1 -3.3(13)
C16 C17 C21 C13 0.4(14)
C18 C17 C21 C13 178.6(9)
O1 C13 C21 N1 0.5(13)
C14 C13 C21 N1 -179.7(8)
O1 C13 C21 C17 178.7(8)
C14 C13 C21 C17 -1.5(14)
N1 C20 C22 P1 65.0(9)
C19 C20 C22 P1 -112.0(8)
C20 C22 P1 C23 55.1(7)
C20 C22 P1 C29 162.1(6)
C20 C22 P1 Rh2 -73.7(7)
C1 Rh2 P1 C22 -26.2(4)
O2 Rh2 P1 C22 175.6(4)
N2 Rh2 P1 C22 -172.6(10)
Rh1 Rh2 P1 C22 21.9(3)
C1 Rh2 P1 C23 -149.1(5)
O2 Rh2 P1 C23 52.6(4)
N2 Rh2 P1 C23 64.5(10)
Rh1 Rh2 P1 C23 -101.1(4)
C1 Rh2 P1 C29 91.1(5)
O2 Rh2 P1 C29 -67.1(4)
N2 Rh2 P1 C29 -55.2(10)
Rh1 Rh2 P1 C29 139.2(4)
C22 P1 C23 C24 -125.0(10)
C29 P1 C23 C24 131.4(10)
Rh2 P1 C23 C24 6.7(11)
C22 P1 C23 C28 52.7(10)
C29 P1 C23 C28 -50.9(10)
Rh2 P1 C23 C28 -175.6(8)
C28 C23 C24 C25 3.9(19)
P1 C23 C24 C25 -178.4(11)
C23 C24 C25 C26 -2(2)
C24 C25 C26 C27 -1(3)
C25 C26 C27 C28 2(2)
C24 C23 C28 C27 -2.4(17)
P1 C23 C28 C27 179.9(9)
C26 C27 C28 C23 -0.8(19)
C22 P1 C29 C30 -142.0(8)
C23 P1 C29 C30 -36.2(9)
Rh2 P1 C29 C30 89.5(8)
C22 P1 C29 C34 41.1(8)
C23 P1 C29 C34 146.9(7)
Rh2 P1 C29 C34 -87.4(7)
C34 C29 C30 C31 -3.7(14)
P1 C29 C30 C31 179.4(7)
C29 C30 C31 C32 2.6(15)
C30 C31 C32 C33 -1.3(16)
C31 C32 C33 C34 0.9(15)
C30 C29 C34 C33 3.3(14)
P1 C29 C34 C33 -179.8(7)
C32 C33 C34 C29 -1.9(14)
C1 Rh2 O2 C35 112.4(9)
N2 Rh2 O2 C35 17.9(6)
P1 Rh2 O2 C35 -164.7(6)
Rh1 Rh2 O2 C35 -71.8(7)
Rh2 O2 C35 C36 164.7(7)
Rh2 O2 C35 C43 -17.0(11)
O2 C35 C36 C37 179.8(9)
C43 C35 C36 C37 1.4(14)
C35 C36 C37 C38 -2.7(15)
C36 C37 C38 C39 1.0(15)
C37 C38 C39 C43 1.9(14)
C37 C38 C39 C40 -177.4(9)
C43 C39 C40 C41 -0.8(13)
C38 C39 C40 C41 178.5(9)
C39 C40 C41 C42 2.0(14)
C40 C41 C42 N2 0.3(14)
C40 C41 C42 C44 173.9(8)
C41 C42 N2 C43 -3.5(12)
C44 C42 N2 C43 -177.4(8)
C41 C42 N2 Rh2 167.4(7)
C44 C42 N2 Rh2 -6.5(12)
C1 Rh2 N2 C42 14.4(8)
O2 Rh2 N2 C42 172.1(8)
P1 Rh2 N2 C42 160.0(7)
Rh1 Rh2 N2 C42 -34.6(8)
C1 Rh2 N2 C43 -174.0(6)
O2 Rh2 N2 C43 -16.4(6)
P1 Rh2 N2 C43 -28.4(13)
Rh1 Rh2 N2 C43 137.0(5)
C42 N2 C43 C39 4.7(13)
Rh2 N2 C43 C39 -168.4(7)
C42 N2 C43 C35 -174.0(8)
Rh2 N2 C43 C35 12.8(9)
C40 C39 C43 N2 -2.6(13)
C38 C39 C43 N2 178.1(8)
C40 C39 C43 C35 176.1(8)
C38 C39 C43 C35 -3.2(14)
O2 C35 C43 N2 2.0(13)
C36 C35 C43 N2 -179.6(8)
O2 C35 C43 C39 -176.8(9)
C36 C35 C43 C39 1.6(13)
N2 C42 C44 P2 66.7(9)
C41 C42 C44 P2 -107.2(8)
C42 C44 P2 C51 156.9(6)
C42 C44 P2 C45 45.6(7)
C42 C44 P2 Rh1 -81.0(6)
C1 Rh1 P2 C51 104.2(4)
O1 Rh1 P2 C51 -60.1(4)
N1 Rh1 P2 C51 -54.8(8)
Rh2 Rh1 P2 C51 150.8(3)
C1 Rh1 P2 C45 -134.4(4)
O1 Rh1 P2 C45 61.3(4)
N1 Rh1 P2 C45 66.6(8)
Rh2 Rh1 P2 C45 -87.8(3)
C1 Rh1 P2 C44 -16.5(4)
O1 Rh1 P2 C44 179.1(4)
N1 Rh1 P2 C44 -175.6(8)
Rh2 Rh1 P2 C44 30.1(3)
C51 P2 C45 C46 150.0(7)
C44 P2 C45 C46 -99.9(8)
Rh1 P2 C45 C46 28.0(8)
C51 P2 C45 C50 -41.1(9)
C44 P2 C45 C50 69.0(8)
Rh1 P2 C45 C50 -163.1(7)
C50 C45 C46 C47 -4.1(14)
P2 C45 C46 C47 164.9(8)
C45 C46 C47 C48 3.6(15)
C46 C47 C48 C49 -2.4(16)
C47 C48 C49 C50 1.6(17)
C46 C45 C50 C49 3.3(14)
P2 C45 C50 C49 -165.6(8)
C48 C49 C50 C45 -2.1(16)
C45 P2 C51 C52 -37.9(9)
C44 P2 C51 C52 -143.3(8)
Rh1 P2 C51 C52 88.8(8)
C45 P2 C51 C56 150.4(7)
C44 P2 C51 C56 45.1(8)
Rh1 P2 C51 C56 -82.9(7)
C56 C51 C52 C53 -0.6(14)
P2 C51 C52 C53 -172.3(8)
C51 C52 C53 C54 1.1(16)
C52 C53 C54 C55 -1.5(16)
C53 C54 C55 C56 1.6(15)
C54 C55 C56 C51 -1.1(14)
C52 C51 C56 C55 0.6(13)
P2 C51 C56 C55 172.3(7)
